data_2108423
loop_
_publ_author_name
'Duros, Vasilios'
'Papatriantafyllopoulou, Constantina'
'Kitos, Alexandros A.'
'Tasiopoulos, Anastasios J.'
'Nastopoulos, Vassilios'

_publ_section_title
;
 Influence of ligand positional isomerism on the molecular and
 supramolecular structures of cobalt(II)-phenylimidazole complexes
;
_journal_coeditor_code AW5026SUP1
_journal_issue 4
_journal_name_full 'Acta Crystallographica Section B'
_journal_page_first
;
;
_journal_paper_doi 10.1107/S205252061900636X
_journal_volume 75
_journal_year 2019
_chemical_formula_moiety 'C20 H16 Co N6 S2'
_chemical_formula_sum 'C20 H16 Co N6 S2'
_chemical_formula_weight 463.44
_space_group_crystal_system monoclinic
_space_group_IT_number 15
_space_group_name_Hall '-I 2ya'
_space_group_name_H-M_alt 'I 1 2/a 1'
_symmetry_space_group_name_Hall '-I 2ya'
_symmetry_space_group_name_H-M 'I 1 2/a 1'
_atom_sites_solution_hydrogens mixed
_atom_sites_solution_primary direct
_atom_sites_solution_secondary difmap
_audit_creation_method SHELXL-2014/7
_cell_angle_alpha 90
_cell_angle_beta 114.745(9)
_cell_angle_gamma 90
_cell_formula_units_Z 8
_cell_length_a 17.5108(14)
_cell_length_b 13.8088(13)
_cell_length_c 18.9150(16)
_cell_measurement_reflns_used 2206
_cell_measurement_temperature 100(2)
_cell_measurement_theta_max 28.2670
_cell_measurement_theta_min 4.5550
_cell_volume 4153.7(7)
_computing_cell_refinement 'CrysAlisPro 1.171.38.43 (Rigaku OD, 2015)'
_computing_data_collection 'CrysAlisPro 1.171.38.43 (Rigaku OD, 2015)'
_computing_data_reduction 'CrysAlisPro 1.171.38.43 (Rigaku OD, 2015)'
_computing_molecular_graphics
;
PLATON (Spek, 2011); MERCURY (Bruno et al. 2002);
DIAMOND (Brandenburg, 2014); X-SEED (Barbour, 2001)
;
_computing_publication_material 'WINGX (Farrugia, 2012)'
_computing_structure_refinement 'SHELXL-2014/7 (Sheldrick, 2014)'
_computing_structure_solution 'SIR92 (Altomare et al., 1994)'
_diffrn_ambient_temperature 100(2)
_diffrn_detector_area_resol_mean 10.4223
_diffrn_measured_fraction_theta_full 0.960
_diffrn_measured_fraction_theta_max 0.925
_diffrn_measurement_device_type 'Oxford Diffraction SuperNova with Atlas CCD detector'
_diffrn_measurement_method '\w scans'
_diffrn_radiation_type MoK\a
_diffrn_radiation_wavelength 0.71073
_diffrn_reflns_av_R_equivalents 0.0652
_diffrn_reflns_av_unetI/netI 0.0855
_diffrn_reflns_Laue_measured_fraction_full 0.960
_diffrn_reflns_Laue_measured_fraction_max 0.925
_diffrn_reflns_limit_h_max 17
_diffrn_reflns_limit_h_min -22
_diffrn_reflns_limit_k_max 17
_diffrn_reflns_limit_k_min -15
_diffrn_reflns_limit_l_max 23
_diffrn_reflns_limit_l_min -24
_diffrn_reflns_number 9606
_diffrn_reflns_point_group_measured_fraction_full 0.960
_diffrn_reflns_point_group_measured_fraction_max 0.925
_diffrn_reflns_theta_full 25.242
_diffrn_reflns_theta_max 27.494
_diffrn_reflns_theta_min 2.950
_diffrn_source 'SuperNova (Mo) X-ray Source'
_exptl_absorpt_coefficient_mu 1.046
_exptl_absorpt_correction_T_max 1.00000
_exptl_absorpt_correction_T_min 0.66454
_exptl_absorpt_correction_type multi-scan
_exptl_absorpt_process_details
;
CrysAlisPro 1.171.38.43 (Rigaku Oxford Diffraction, 2015)
Empirical absorption correction using spherical harmonics,
 implemented in SCALE3 ABSPACK scaling algorithm.
;
_exptl_crystal_colour blue
_exptl_crystal_density_diffrn 1.482
_exptl_crystal_density_method 'not measured'
_exptl_crystal_description prism
_exptl_crystal_F_000 1896
_exptl_crystal_size_max 0.15
_exptl_crystal_size_mid 0.10
_exptl_crystal_size_min 0.09
_refine_diff_density_max 0.897
_refine_diff_density_min -0.845
_refine_diff_density_rms 0.102
_refine_ls_extinction_method none
_refine_ls_goodness_of_fit_ref 1.030
_refine_ls_hydrogen_treatment mixed
_refine_ls_matrix_type full
_refine_ls_number_parameters 268
_refine_ls_number_reflns 4413
_refine_ls_number_restraints 1
_refine_ls_restrained_S_all 1.030
_refine_ls_R_factor_all 0.0863
_refine_ls_R_factor_gt 0.0540
_refine_ls_shift/su_max 0.001
_refine_ls_shift/su_mean 0.000
_refine_ls_structure_factor_coef Fsqd
_refine_ls_weighting_details 'w=1/[\s^2^(Fo^2^)+(0.0617P)^2^] where P=(Fo^2^+2Fc^2^)/3'
_refine_ls_weighting_scheme calc
_refine_ls_wR_factor_gt 0.1253
_refine_ls_wR_factor_ref 0.1509
_reflns_Friedel_coverage 0.000
_reflns_number_gt 3003
_reflns_number_total 4413
_reflns_threshold_expression 'I > 2\s(I)'
_cod_data_source_file aw5026sup1.cif
_cod_data_source_block 4
_cod_database_code 2108423
_shelx_shelxl_version_number 2014/7
_shelx_space_group_comment
;
The symmetry employed for this shelxl refinement is uniquely defined
by the following loop, which should always be used as a source of
symmetry information in preference to the above space-group names.
They are only intended as comments.
;
_shelx_estimated_absorpt_t_min 0.859
_shelx_estimated_absorpt_t_max 0.912

loop_
_space_group_symop_operation_xyz
'x, y, z'
'-x+1/2, y, -z'
'x+1/2, y+1/2, z+1/2'
'-x+1, y+1/2, -z+1/2'
'-x, -y, -z'
'x-1/2, -y, z'
'-x+1/2, -y+1/2, -z+1/2'
'x, -y+1/2, z+1/2'

loop_
_atom_site_label
_atom_site_type_symbol
_atom_site_fract_x
_atom_site_fract_y
_atom_site_fract_z
_atom_site_U_iso_or_equiv
_atom_site_adp_type
_atom_site_occupancy
_atom_site_site_symmetry_order
_atom_site_calc_flag
_atom_site_refinement_flags_posn
_atom_site_refinement_flags_adp
Co Co 0.62170(2) 0.56587(4) 0.24871(2) 0.02358(17) Uani 1 1 d . .
C2A C 0.51801(18) 0.4464(2) 0.31250(18) 0.0227(7) Uani 1 1 d . .
C2B C 0.71798(19) 0.4339(2) 0.18356(19) 0.0224(7) Uani 1 1 d . .
C4A C 0.6213(2) 0.5236(3) 0.40307(18) 0.0292(8) Uani 1 1 d . .
H4A H 0.6694 0.5611 0.4280 0.035 Uiso 1 1 calc R U
C4B C 0.61548(19) 0.5123(3) 0.09384(18) 0.0275(8) Uani 1 1 d . .
H4B H 0.5686 0.5517 0.0696 0.033 Uiso 1 1 calc R U
C5A C 0.5751(2) 0.4832(3) 0.4376(2) 0.0320(9) Uani 1 1 d . .
H5A H 0.5851 0.4874 0.4898 0.038 Uiso 1 1 calc R U
C5B C 0.6564(2) 0.4655(3) 0.0573(2) 0.0320(9) Uani 1 1 d . .
H5B H 0.6434 0.4666 0.0043 0.038 Uiso 1 1 calc R U
C6A C 0.46063(18) 0.4052(2) 0.23887(19) 0.0239(8) Uani 1 1 d . .
C6B C 0.77741(19) 0.3920(2) 0.25700(18) 0.0215(7) Uani 1 1 d . .
C7A C 0.4883(2) 0.3823(3) 0.18236(19) 0.0281(8) Uani 1 1 d . .
H7A H 0.5448 0.3901 0.1929 0.034 Uiso 1 1 calc R U
C7B C 0.7523(2) 0.3711(3) 0.31584(18) 0.0254(8) Uani 1 1 d . .
H7B H 0.6969 0.3819 0.3081 0.030 Uiso 1 1 calc R U
C8A C 0.4331(2) 0.3479(3) 0.1105(2) 0.0392(10) Uani 1 1 d . .
H8A H 0.4525 0.3329 0.0729 0.047 Uiso 1 1 calc R U
C8B C 0.8094(2) 0.3342(3) 0.38565(19) 0.0286(8) Uani 1 1 d . .
H8B H 0.7922 0.3199 0.4248 0.034 Uiso 1 1 calc R U
C9A C 0.3495(2) 0.3357(3) 0.0945(2) 0.0475(12) Uani 1 1 d . .
H9A H 0.3122 0.3132 0.0460 0.057 Uiso 1 1 calc R U
C9B C 0.8926(2) 0.3182(3) 0.3982(2) 0.0304(9) Uani 1 1 d . .
H9B H 0.9310 0.2940 0.4457 0.036 Uiso 1 1 calc R U
C10A C 0.3208(2) 0.3570(3) 0.1506(3) 0.0458(11) Uani 1 1 d . .
H10A H 0.2645 0.3474 0.1398 0.055 Uiso 1 1 calc R U
C10B C 0.9176(2) 0.3383(3) 0.3397(2) 0.0296(8) Uani 1 1 d . .
H10B H 0.9727 0.3264 0.3473 0.036 Uiso 1 1 calc R U
C11A C 0.37491(19) 0.3923(3) 0.2226(2) 0.0320(9) Uani 1 1 d . .
H11A H 0.3551 0.4075 0.2598 0.038 Uiso 1 1 calc R U
C11B C 0.86089(19) 0.3761(2) 0.26988(19) 0.0238(8) Uani 1 1 d . .
H11B H 0.8785 0.3911 0.2311 0.029 Uiso 1 1 calc R U
N1A N 0.51046(17) 0.4350(2) 0.38003(17) 0.0283(7) Uani 1 1 d D .
H1A H 0.4761(19) 0.397(2) 0.387(2) 0.042 Uiso 1 1 d D U
N1B N 0.72080(17) 0.4162(2) 0.11392(16) 0.0275(7) Uani 1 1 d . .
H1B H 0.757(2) 0.378(3) 0.110(2) 0.041 Uiso 1 1 d . U
N3A N 0.58572(15) 0.5002(2) 0.32495(15) 0.0252(6) Uani 1 1 d . .
N3B N 0.65360(15) 0.4930(2) 0.17253(15) 0.0231(6) Uani 1 1 d . .
N1 N 0.52229(17) 0.6411(2) 0.18263(16) 0.0279(7) Uani 1 1 d . .
C1 C 0.4587(2) 0.6756(3) 0.14190(19) 0.0241(8) Uani 1 1 d . .
S1 S 0.36848(5) 0.72505(7) 0.08600(5) 0.0304(3) Uani 1 1 d . .
N2 N 0.72600(17) 0.6298(2) 0.31726(17) 0.0327(7) Uani 1 1 d . .
C2 C 0.7899(2) 0.6578(3) 0.36301(19) 0.0270(8) Uani 1 1 d . .
S2 S 0.87915(5) 0.69905(8) 0.42763(6) 0.0376(3) Uani 1 1 d . .

loop_
_atom_site_aniso_label
_atom_site_aniso_U_11
_atom_site_aniso_U_22
_atom_site_aniso_U_33
_atom_site_aniso_U_23
_atom_site_aniso_U_13
_atom_site_aniso_U_12
Co 0.0172(2) 0.0267(3) 0.0263(3) -0.0028(2) 0.00859(18) -0.00093(17)
C2A 0.0191(15) 0.025(2) 0.0233(18) 0.0017(15) 0.0077(12) 0.0036(13)
C2B 0.0211(16) 0.023(2) 0.0246(18) -0.0010(15) 0.0108(13) -0.0027(13)
C4A 0.0274(17) 0.036(2) 0.0211(19) -0.0044(17) 0.0073(13) 0.0004(16)
C4B 0.0214(16) 0.033(2) 0.0253(19) 0.0028(16) 0.0072(13) 0.0028(15)
C5A 0.0346(19) 0.036(2) 0.024(2) 0.0002(17) 0.0110(14) 0.0059(17)
C5B 0.0350(19) 0.038(2) 0.0205(19) -0.0025(17) 0.0086(14) 0.0004(17)
C6A 0.0167(15) 0.021(2) 0.0293(19) 0.0051(15) 0.0050(13) 0.0016(13)
C6B 0.0221(15) 0.0202(19) 0.0221(18) -0.0026(15) 0.0092(13) -0.0007(13)
C7A 0.0241(17) 0.025(2) 0.028(2) -0.0031(16) 0.0040(13) -0.0026(14)
C7B 0.0199(15) 0.029(2) 0.0250(19) 0.0012(16) 0.0076(13) -0.0001(14)
C8A 0.039(2) 0.033(2) 0.032(2) -0.0065(18) 0.0014(16) 0.0036(17)
C8B 0.0295(18) 0.032(2) 0.0235(19) 0.0029(16) 0.0101(14) -0.0010(15)
C9A 0.029(2) 0.040(3) 0.046(3) -0.013(2) -0.0118(17) 0.0070(17)
C9B 0.0238(17) 0.033(2) 0.028(2) 0.0042(17) 0.0036(14) -0.0011(15)
C10A 0.0164(17) 0.029(2) 0.074(3) -0.002(2) 0.0008(17) -0.0035(16)
C10B 0.0207(16) 0.027(2) 0.038(2) -0.0005(17) 0.0098(14) 0.0002(14)
C11A 0.0204(17) 0.021(2) 0.054(2) 0.0014(18) 0.0150(15) -0.0016(14)
C11B 0.0263(17) 0.018(2) 0.0295(19) -0.0016(15) 0.0144(14) -0.0005(13)
N1A 0.0258(15) 0.030(2) 0.0301(17) 0.0059(14) 0.0130(12) 0.0037(12)
N1B 0.0264(15) 0.031(2) 0.0270(17) -0.0026(14) 0.0129(12) 0.0017(13)
N3A 0.0187(13) 0.0319(18) 0.0231(15) -0.0005(13) 0.0067(10) 0.0006(12)
N3B 0.0198(13) 0.0273(18) 0.0213(15) -0.0008(13) 0.0078(10) 0.0000(12)
N1 0.0270(15) 0.0261(18) 0.0360(18) 0.0038(14) 0.0185(13) 0.0025(13)
C1 0.0290(18) 0.021(2) 0.0274(19) -0.0025(15) 0.0171(14) -0.0037(14)
S1 0.0239(4) 0.0340(6) 0.0324(5) 0.0099(4) 0.0109(3) 0.0037(4)
N2 0.0221(14) 0.037(2) 0.0411(19) -0.0092(15) 0.0156(13) -0.0026(13)
C2 0.0250(17) 0.026(2) 0.034(2) -0.0055(16) 0.0168(15) 0.0021(15)
S2 0.0217(4) 0.0442(7) 0.0399(6) -0.0176(5) 0.0058(4) -0.0005(4)

loop_
_atom_type_symbol
_atom_type_description
_atom_type_scat_dispersion_real
_atom_type_scat_dispersion_imag
_atom_type_scat_source
C C 0.0033 0.0016 'International Tables Vol C Tables 4.2.6.8 and 6.1.1.4'
H H 0.0000 0.0000 'International Tables Vol C Tables 4.2.6.8 and 6.1.1.4'
Co Co 0.3494 0.9721 'International Tables Vol C Tables 4.2.6.8 and 6.1.1.4'
N N 0.0061 0.0033 'International Tables Vol C Tables 4.2.6.8 and 6.1.1.4'
S S 0.1246 0.1234 'International Tables Vol C Tables 4.2.6.8 and 6.1.1.4'

loop_
_geom_angle_atom_site_label_1
_geom_angle_atom_site_label_2
_geom_angle_atom_site_label_3
_geom_angle
N2 Co N1 121.15(13)
N2 Co N3A 102.35(12)
N1 Co N3A 103.56(11)
N2 Co N3B 103.78(11)
N1 Co N3B 104.25(11)
N3A Co N3B 123.31(12)
N3A C2A N1A 109.3(3)
N3A C2A C6A 126.6(3)
N1A C2A C6A 124.1(3)
N3B C2B N1B 109.2(3)
N3B C2B C6B 127.5(3)
N1B C2B C6B 123.3(3)
C5A C4A N3A 109.0(3)
C5A C4A H4A 125.5
N3A C4A H4A 125.5
C5B C4B N3B 109.8(3)
C5B C4B H4B 125.1
N3B C4B H4B 125.1
C4A C5A N1A 106.2(3)
C4A C5A H5A 126.9
N1A C5A H5A 126.9
C4B C5B N1B 106.1(3)
C4B C5B H5B 126.9
N1B C5B H5B 126.9
C7A C6A C11A 119.1(3)
C7A C6A C2A 120.4(3)
C11A C6A C2A 120.3(3)
C7B C6B C11B 119.2(3)
C7B C6B C2B 120.4(3)
C11B C6B C2B 120.4(3)
C8A C7A C6A 120.9(3)
C8A C7A H7A 119.6
C6A C7A H7A 119.6
C8B C7B C6B 119.9(3)
C8B C7B H7B 120.0
C6B C7B H7B 120.0
C9A C8A C7A 119.9(4)
C9A C8A H8A 120.0
C7A C8A H8A 120.0
C7B C8B C9B 120.7(3)
C7B C8B H8B 119.7
C9B C8B H8B 119.7
C8A C9A C10A 120.0(4)
C8A C9A H9A 120.0
C10A C9A H9A 120.0
C10B C9B C8B 119.5(3)
C10B C9B H9B 120.3
C8B C9B H9B 120.3
C11A C10A C9A 120.8(3)
C11A C10A H10A 119.6
C9A C10A H10A 119.6
C9B C10B C11B 120.1(3)
C9B C10B H10B 119.9
C11B C10B H10B 119.9
C10A C11A C6A 119.2(4)
C10A C11A H11A 120.4
C6A C11A H11A 120.4
C10B C11B C6B 120.5(3)
C10B C11B H11B 119.7
C6B C11B H11B 119.7
C2A N1A C5A 108.6(3)
C2A N1A H1A 126(2)
C5A N1A H1A 125(2)
C2B N1B C5B 108.4(3)
C2B N1B H1B 122(2)
C5B N1B H1B 130(2)
C2A N3A C4A 106.8(3)
C2A N3A Co 130.2(2)
C4A N3A Co 121.6(2)
C2B N3B C4B 106.4(3)
C2B N3B Co 131.4(2)
C4B N3B Co 121.4(2)
C1 N1 Co 172.1(3)
N1 C1 S1 178.7(3)
C2 N2 Co 172.0(3)
N2 C2 S2 179.0(4)

loop_
_geom_bond_atom_site_label_1
_geom_bond_atom_site_label_2
_geom_bond_distance
Co N2 1.953(3)
Co N1 1.962(3)
Co N3A 2.015(3)
Co N3B 2.019(3)
C2A N3A 1.334(4)
C2A N1A 1.347(4)
C2A C6A 1.450(4)
C2B N3B 1.335(4)
C2B N1B 1.361(4)
C2B C6B 1.462(4)
C4A C5A 1.355(5)
C4A N3A 1.381(4)
C4A H4A 0.9300
C4B C5B 1.350(4)
C4B N3B 1.379(4)
C4B H4B 0.9300
C5A N1A 1.370(4)
C5A H5A 0.9300
C5B N1B 1.368(4)
C5B H5B 0.9300
C6A C7A 1.382(5)
C6A C11A 1.412(4)
C6B C7B 1.388(4)
C6B C11B 1.395(4)
C7A C8A 1.381(4)
C7A H7A 0.9300
C7B C8B 1.377(4)
C7B H7B 0.9300
C8A C9A 1.376(5)
C8A H8A 0.9300
C8B C9B 1.393(4)
C8B H8B 0.9300
C9A C10A 1.382(6)
C9A H9A 0.9300
C9B C10B 1.378(4)
C9B H9B 0.9300
C10A C11A 1.381(5)
C10A H10A 0.9300
C10B C11B 1.380(4)
C10B H10B 0.9300
C11A H11A 0.9300
C11B H11B 0.9300
N1A H1A 0.851(10)
N1B H1B 0.84(4)
N1 C1 1.158(4)
C1 S1 1.638(3)
N2 C2 1.158(4)
C2 S2 1.631(3)

loop_
_geom_hbond_atom_site_label_D
_geom_hbond_atom_site_label_H
_geom_hbond_atom_site_label_A
_geom_hbond_distance_DH
_geom_hbond_distance_HA
_geom_hbond_distance_DA
_geom_hbond_angle_DHA
_geom_hbond_site_symmetry_A
N1A H1A S2 0.85(3) 2.51(3) 3.355(3) 171(3) 6_565
N1B H1B S1 0.84(4) 2.61(4) 3.451(3) 173(3) 6_665

_cod_database_fobs_code 2108423
